data_4350136
loop_
_publ_author_name
'Paris, Shadrick I. M.'
'Petersen, Jeffrey L.'
'Hey-Hawkins, Evamarie'
'Jensen, Michael P.'

_publ_section_title
;
 Spectroscopic characterization of primary and secondary phosphine
 ligation on ruthenium(II) complexes.
;
_journal_issue 14
_journal_name_full 'Inorganic chemistry'
_journal_page_first 5561
_journal_page_last 5567
_journal_paper_doi 10.1021/ic0519281
_journal_volume 45
_journal_year 2006
_chemical_formula_sum 'C44 H52 Cl2 Fe4 P4 Ru'
_chemical_formula_weight 1100.11
_space_group_IT_number 14
_space_group_name_Hall '-P 2ybc'
_space_group_name_H-M_alt 'P 1 21/c 1'
_symmetry_cell_setting monoclinic
_symmetry_space_group_name_H-M 'P 1 21/c 1'
_atom_sites_solution_hydrogens geom
_atom_sites_solution_primary direct
_atom_sites_solution_secondary difmap
_audit_creation_method SHELXL-97
_cell_angle_alpha 90.00
_cell_angle_beta 103.490(2)
_cell_angle_gamma 90.00
_cell_formula_units_Z 2
_cell_length_a 14.842(2)
_cell_length_b 11.4839(15)
_cell_length_c 12.8433(17)
_cell_measurement_temperature 295(2)
_cell_volume 2128.7(5)
_computing_structure_refinement 'SHELXL-97 (Sheldrick, 1997)'
_computing_structure_solution 'SHELXS-97 (Sheldrick, 1990)'
_diffrn_ambient_temperature 295(2)
_diffrn_measured_fraction_theta_full 0.989
_diffrn_measured_fraction_theta_max 0.989
_diffrn_radiation_monochromator graphite
_diffrn_radiation_source 'fine-focus sealed tube'
_diffrn_radiation_type MoK\a
_diffrn_radiation_wavelength 0.71073
_diffrn_reflns_av_R_equivalents 0.0477
_diffrn_reflns_av_sigmaI/netI 0.0587
_diffrn_reflns_limit_h_max 19
_diffrn_reflns_limit_h_min -19
_diffrn_reflns_limit_k_max 14
_diffrn_reflns_limit_k_min -14
_diffrn_reflns_limit_l_max 16
_diffrn_reflns_limit_l_min -16
_diffrn_reflns_number 14792
_diffrn_reflns_theta_full 27.46
_diffrn_reflns_theta_max 27.46
_diffrn_reflns_theta_min 2.27
_exptl_absorpt_coefficient_mu 1.986
_exptl_absorpt_correction_type empirical
_exptl_absorpt_process_details SADABS
_exptl_crystal_colour yellow
_exptl_crystal_density_diffrn 1.716
_exptl_crystal_density_method 'not measured'
_exptl_crystal_description 'irregular fragment'
_exptl_crystal_F_000 1116
_exptl_crystal_size_max 0.40
_exptl_crystal_size_mid 0.20
_exptl_crystal_size_min 0.04
_refine_diff_density_max 0.416
_refine_diff_density_min -0.420
_refine_diff_density_rms 0.082
_refine_ls_extinction_method none
_refine_ls_goodness_of_fit_ref 1.032
_refine_ls_hydrogen_treatment mixed
_refine_ls_matrix_type full
_refine_ls_number_parameters 250
_refine_ls_number_reflns 4825
_refine_ls_number_restraints 0
_refine_ls_restrained_S_all 1.032
_refine_ls_R_factor_all 0.0554
_refine_ls_R_factor_gt 0.0336
_refine_ls_shift/su_max 0.001
_refine_ls_shift/su_mean 0.000
_refine_ls_structure_factor_coef Fsqd
_refine_ls_weighting_details 'calc w=1/[\s^2^(Fo^2^)+(0.0326P)^2^+0.3914P] where P=(Fo^2^+2Fc^2^)/3'
_refine_ls_weighting_scheme calc
_refine_ls_wR_factor_gt 0.0790
_refine_ls_wR_factor_ref 0.0872
_reflns_number_gt 3595
_reflns_number_total 4825
_reflns_threshold_expression >2sigma(I)
_cod_data_source_file ic0519281si20051108_010448.cif
_cod_data_source_block fl1ccd
_cod_original_sg_symbol_H-M P21/c
_cod_database_code 4350136

loop_
_symmetry_equiv_pos_as_xyz
'x, y, z'
'-x, y+1/2, -z+1/2'
'-x, -y, -z'
'x, -y-1/2, z-1/2'

loop_
_atom_site_label
_atom_site_type_symbol
_atom_site_fract_x
_atom_site_fract_y
_atom_site_fract_z
_atom_site_U_iso_or_equiv
_atom_site_adp_type
_atom_site_occupancy
_atom_site_symmetry_multiplicity
_atom_site_calc_flag
_atom_site_refinement_flags
Ru1 Ru 0.5000 0.5000 0.0000 0.02864(10) Uani 1 2 d S
Fe1 Fe 0.70794(3) 0.05717(4) 0.03921(3) 0.03603(13) Uani 1 1 d .
Fe2 Fe 0.09470(3) 0.37164(4) -0.12889(4) 0.04061(13) Uani 1 1 d .
Cl1 Cl 0.55110(6) 0.64742(7) 0.13792(6) 0.04097(19) Uani 1 1 d .
P1 P 0.60199(6) 0.36132(6) 0.09006(6) 0.03341(19) Uani 1 1 d .
H1C H 0.6500 0.3508 0.0510 0.040 Uiso 1 1 calc R
H1D H 0.6316 0.3935 0.1594 0.040 Uiso 1 1 calc R
P2 P 0.39339(6) 0.44777(7) 0.09734(6) 0.03442(19) Uani 1 1 d .
H2C H 0.4275 0.4093 0.1618 0.041 Uiso 1 1 calc R
H2D H 0.3690 0.5194 0.1199 0.041 Uiso 1 1 calc R
C1 C 0.5580(2) 0.2166(3) 0.1128(2) 0.0386(7) Uani 1 1 d .
H1A H 0.5277 0.2219 0.1718 0.046 Uiso 1 1 calc R
H1B H 0.5113 0.1945 0.0495 0.046 Uiso 1 1 calc R
C2 C 0.6287(2) 0.1218(3) 0.1371(2) 0.0336(7) Uani 1 1 d .
C3 C 0.7252(2) 0.1327(3) 0.1873(2) 0.0367(7) Uani 1 1 d .
H3 H 0.7582 0.2056 0.2104 0.044 Uiso 1 1 calc R
C4 C 0.7651(3) 0.0200(3) 0.1963(2) 0.0439(8) Uani 1 1 d .
H4 H 0.8304 0.0017 0.2268 0.053 Uiso 1 1 calc R
C5 C 0.6949(2) -0.0615(3) 0.1535(2) 0.0396(8) Uani 1 1 d .
H5 H 0.7029 -0.1460 0.1495 0.047 Uiso 1 1 calc R
C6 C 0.6108(2) 0.0007(3) 0.1174(2) 0.0371(7) Uani 1 1 d .
H6 H 0.5506 -0.0336 0.0836 0.045 Uiso 1 1 calc R
C7 C 0.6678(3) 0.1453(3) -0.1015(3) 0.0600(11) Uani 1 1 d .
H7 H 0.6182 0.2033 -0.1191 0.072 Uiso 1 1 calc R
C8 C 0.6583(3) 0.0235(4) -0.1196(3) 0.0620(11) Uani 1 1 d .
H8 H 0.6007 -0.0178 -0.1516 0.074 Uiso 1 1 calc R
C9 C 0.7455(3) -0.0271(3) -0.0838(3) 0.0579(11) Uani 1 1 d .
H9 H 0.7598 -0.1103 -0.0862 0.070 Uiso 1 1 calc R
C10 C 0.8094(3) 0.0621(4) -0.0443(3) 0.0627(11) Uani 1 1 d .
H10 H 0.8758 0.0515 -0.0139 0.075 Uiso 1 1 calc R
C11 C 0.7624(3) 0.1677(3) -0.0555(3) 0.0600(11) Uani 1 1 d .
H11 H 0.7898 0.2443 -0.0344 0.072 Uiso 1 1 calc R
C12 C 0.2932(2) 0.3545(3) 0.0393(2) 0.0405(7) Uani 1 1 d .
H12A H 0.3129 0.2914 -0.0006 0.049 Uiso 1 1 calc R
H12B H 0.2689 0.3206 0.0964 0.049 Uiso 1 1 calc R
C13 C 0.2190(2) 0.4232(3) -0.0333(2) 0.0398(7) Uani 1 1 d .
C14 C 0.2129(3) 0.4535(3) -0.1427(3) 0.0492(9) Uani 1 1 d .
H14 H 0.2550 0.4274 -0.1865 0.059 Uiso 1 1 calc R
C15 C 0.1362(3) 0.5289(3) -0.1764(3) 0.0589(10) Uani 1 1 d .
H15 H 0.1156 0.5631 -0.2479 0.071 Uiso 1 1 calc R
C16 C 0.0929(3) 0.5439(3) -0.0911(3) 0.0574(10) Uani 1 1 d .
H16 H 0.0377 0.5911 -0.0922 0.069 Uiso 1 1 calc R
C17 C 0.1441(3) 0.4799(3) -0.0031(3) 0.0477(8) Uani 1 1 d .
H17 H 0.1296 0.4746 0.0674 0.057 Uiso 1 1 calc R
C18 C 0.0913(3) 0.1944(3) -0.1303(3) 0.0596(10) Uani 1 1 d .
H18 H 0.1425 0.1431 -0.0966 0.072 Uiso 1 1 calc R
C19 C 0.0748(3) 0.2377(3) -0.2350(3) 0.0649(11) Uani 1 1 d .
H19 H 0.1113 0.2211 -0.2878 0.078 Uiso 1 1 calc R
C20 C -0.0062(3) 0.3080(4) -0.2513(3) 0.0641(11) Uani 1 1 d .
H20 H -0.0354 0.3494 -0.3172 0.077 Uiso 1 1 calc R
C21 C -0.0368(3) 0.3068(3) -0.1566(4) 0.0623(11) Uani 1 1 d .
H21 H -0.0910 0.3488 -0.1446 0.075 Uiso 1 1 calc R
C22 C 0.0223(3) 0.2374(3) -0.0812(3) 0.0583(10) Uani 1 1 d .
H22 H 0.0169 0.2213 -0.0080 0.070 Uiso 1 1 calc R

loop_
_atom_site_aniso_label
_atom_site_aniso_U_11
_atom_site_aniso_U_22
_atom_site_aniso_U_33
_atom_site_aniso_U_23
_atom_site_aniso_U_13
_atom_site_aniso_U_12
Ru1 0.0305(2) 0.02821(18) 0.02711(16) 0.00015(12) 0.00660(13) 0.00282(14)
Fe1 0.0444(3) 0.0332(2) 0.0324(2) 0.00017(17) 0.0129(2) -0.0007(2)
Fe2 0.0330(3) 0.0409(3) 0.0463(3) -0.00563(19) 0.0059(2) 0.0010(2)
Cl1 0.0457(5) 0.0393(4) 0.0359(4) -0.0070(3) 0.0055(3) 0.0018(4)
P1 0.0354(5) 0.0310(4) 0.0328(4) 0.0008(3) 0.0060(3) 0.0041(3)
P2 0.0339(5) 0.0394(5) 0.0307(4) -0.0002(3) 0.0090(3) 0.0010(4)
C1 0.0400(19) 0.0362(17) 0.0393(16) 0.0043(12) 0.0086(14) 0.0041(15)
C2 0.0382(18) 0.0344(16) 0.0278(14) 0.0026(11) 0.0069(13) -0.0003(14)
C3 0.0391(19) 0.0348(17) 0.0345(15) -0.0039(12) 0.0054(14) 0.0022(14)
C4 0.048(2) 0.0434(19) 0.0368(17) 0.0021(13) 0.0036(15) 0.0116(16)
C5 0.054(2) 0.0291(16) 0.0372(16) 0.0046(12) 0.0138(15) 0.0028(15)
C6 0.0427(19) 0.0347(17) 0.0353(15) 0.0036(12) 0.0118(14) -0.0015(15)
C7 0.093(3) 0.059(2) 0.0331(18) 0.0105(15) 0.025(2) 0.012(2)
C8 0.080(3) 0.075(3) 0.0327(18) -0.0083(16) 0.0165(19) -0.012(2)
C9 0.088(3) 0.047(2) 0.048(2) -0.0076(16) 0.036(2) 0.001(2)
C10 0.065(3) 0.066(3) 0.070(3) -0.001(2) 0.042(2) -0.002(2)
C11 0.087(3) 0.046(2) 0.061(2) 0.0034(17) 0.046(2) -0.008(2)
C12 0.0362(19) 0.0384(18) 0.0475(18) 0.0010(13) 0.0108(15) -0.0028(15)
C13 0.0324(18) 0.0417(18) 0.0447(17) -0.0063(13) 0.0081(14) -0.0067(15)
C14 0.040(2) 0.058(2) 0.051(2) 0.0027(16) 0.0138(17) -0.0076(17)
C15 0.056(3) 0.052(2) 0.061(2) 0.0112(17) -0.003(2) -0.0066(19)
C16 0.049(2) 0.043(2) 0.076(3) -0.0095(17) 0.006(2) 0.0068(18)
C17 0.047(2) 0.045(2) 0.052(2) -0.0121(15) 0.0135(17) -0.0039(17)
C18 0.052(2) 0.040(2) 0.080(3) -0.0073(18) 0.002(2) 0.0037(18)
C19 0.057(3) 0.060(2) 0.074(3) -0.033(2) 0.009(2) 0.000(2)
C20 0.052(3) 0.065(3) 0.063(2) -0.0130(19) -0.012(2) 0.002(2)
C21 0.033(2) 0.056(2) 0.094(3) -0.021(2) 0.006(2) -0.0040(18)
C22 0.054(3) 0.049(2) 0.073(3) -0.0032(18) 0.017(2) -0.0112(19)

loop_
_atom_type_symbol
_atom_type_description
_atom_type_scat_dispersion_real
_atom_type_scat_dispersion_imag
_atom_type_scat_source
C C 0.0033 0.0016 'International Tables Vol C Tables 4.2.6.8 and 6.1.1.4'
H H 0.0000 0.0000 'International Tables Vol C Tables 4.2.6.8 and 6.1.1.4'
P P 0.1023 0.0942 'International Tables Vol C Tables 4.2.6.8 and 6.1.1.4'
Cl Cl 0.1484 0.1585 'International Tables Vol C Tables 4.2.6.8 and 6.1.1.4'
Fe Fe 0.3463 0.8444 'International Tables Vol C Tables 4.2.6.8 and 6.1.1.4'
Ru Ru -1.2594 0.8363 'International Tables Vol C Tables 4.2.6.8 and 6.1.1.4'

loop_
_geom_angle_atom_site_label_1
_geom_angle_atom_site_label_2
_geom_angle_atom_site_label_3
_geom_angle
_geom_angle_site_symmetry_1
_geom_angle_site_symmetry_3
P1 Ru1 P1 180.0 . 3_665
P1 Ru1 P2 90.09(3) . .
P1 Ru1 P2 89.91(3) 3_665 .
P1 Ru1 P2 89.91(3) . 3_665
P1 Ru1 P2 90.09(3) 3_665 3_665
P2 Ru1 P2 180.00(4) . 3_665
P1 Ru1 Cl1 86.65(3) . 3_665
P1 Ru1 Cl1 93.35(3) 3_665 3_665
P2 Ru1 Cl1 94.39(3) . 3_665
P2 Ru1 Cl1 85.61(3) 3_665 3_665
P1 Ru1 Cl1 93.35(3) . .
P1 Ru1 Cl1 86.65(3) 3_665 .
P2 Ru1 Cl1 85.61(3) . .
P2 Ru1 Cl1 94.39(3) 3_665 .
Cl1 Ru1 Cl1 180.00(3) 3_665 .
C7 Fe1 C8 40.80(15) . .
C7 Fe1 C9 67.93(15) . .
C8 Fe1 C9 40.02(17) . .
C7 Fe1 C10 67.60(17) . .
C8 Fe1 C10 67.56(17) . .
C9 Fe1 C10 40.35(16) . .
C7 Fe1 C4 161.59(15) . .
C8 Fe1 C4 156.74(15) . .
C9 Fe1 C4 122.71(15) . .
C10 Fe1 C4 109.69(16) . .
C7 Fe1 C5 155.73(16) . .
C8 Fe1 C5 121.28(15) . .
C9 Fe1 C5 109.17(14) . .
C10 Fe1 C5 126.85(15) . .
C4 Fe1 C5 40.45(13) . .
C7 Fe1 C6 119.99(16) . .
C8 Fe1 C6 107.44(16) . .
C9 Fe1 C6 125.57(15) . .
C10 Fe1 C6 163.10(14) . .
C4 Fe1 C6 68.10(14) . .
C5 Fe1 C6 40.61(13) . .
C7 Fe1 C2 105.88(14) . .
C8 Fe1 C2 123.87(16) . .
C9 Fe1 C2 161.22(16) . .
C10 Fe1 C2 155.55(14) . .
C4 Fe1 C2 68.64(12) . .
C5 Fe1 C2 68.75(12) . .
C6 Fe1 C2 40.77(11) . .
C7 Fe1 C11 40.48(16) . .
C8 Fe1 C11 67.92(17) . .
C9 Fe1 C11 67.50(15) . .
C10 Fe1 C11 39.71(15) . .
C4 Fe1 C11 125.80(17) . .
C5 Fe1 C11 162.74(17) . .
C6 Fe1 C11 155.25(15) . .
C2 Fe1 C11 120.10(14) . .
C7 Fe1 C3 124.10(14) . .
C8 Fe1 C3 161.15(16) . .
C9 Fe1 C3 157.18(16) . .
C10 Fe1 C3 121.80(15) . .
C4 Fe1 C3 40.48(12) . .
C5 Fe1 C3 68.20(12) . .
C6 Fe1 C3 68.20(13) . .
C2 Fe1 C3 40.90(12) . .
C11 Fe1 C3 107.89(14) . .
C19 Fe2 C14 106.55(17) . .
C19 Fe2 C17 164.75(16) . .
C14 Fe2 C17 68.19(15) . .
C19 Fe2 C18 40.29(16) . .
C14 Fe2 C18 118.79(16) . .
C17 Fe2 C18 128.43(15) . .
C19 Fe2 C20 40.94(16) . .
C14 Fe2 C20 126.32(17) . .
C17 Fe2 C20 153.61(16) . .
C18 Fe2 C20 67.78(16) . .
C19 Fe2 C16 152.49(18) . .
C14 Fe2 C16 68.38(16) . .
C17 Fe2 C16 40.57(14) . .
C18 Fe2 C16 166.08(17) . .
C20 Fe2 C16 118.94(16) . .
C19 Fe2 C21 67.86(17) . .
C14 Fe2 C21 164.23(16) . .
C17 Fe2 C21 120.95(16) . .
C18 Fe2 C21 67.22(16) . .
C20 Fe2 C21 39.96(16) . .
C16 Fe2 C21 109.31(16) . .
C19 Fe2 C15 118.36(18) . .
C14 Fe2 C15 40.59(15) . .
C17 Fe2 C15 67.65(16) . .
C18 Fe2 C15 152.64(18) . .
C20 Fe2 C15 107.74(17) . .
C16 Fe2 C15 40.19(16) . .
C21 Fe2 C15 127.72(17) . .
C19 Fe2 C13 126.18(15) . .
C14 Fe2 C13 40.96(12) . .
C17 Fe2 C13 40.63(13) . .
C18 Fe2 C13 108.14(14) . .
C20 Fe2 C13 164.23(15) . .
C16 Fe2 C13 68.72(14) . .
C21 Fe2 C13 154.16(16) . .
C15 Fe2 C13 68.43(14) . .
C19 Fe2 C22 68.11(18) . .
C14 Fe2 C22 153.53(16) . .
C17 Fe2 C22 109.79(15) . .
C18 Fe2 C22 40.36(15) . .
C20 Fe2 C22 67.61(17) . .
C16 Fe2 C22 128.40(17) . .
C21 Fe2 C22 39.86(15) . .
C15 Fe2 C22 165.15(17) . .
C13 Fe2 C22 119.91(15) . .
C1 P1 Ru1 119.22(11) . .
C12 P2 Ru1 121.41(11) . .
C2 C1 P1 115.8(2) . .
C6 C2 C3 106.9(3) . .
C6 C2 C1 125.5(3) . .
C3 C2 C1 127.6(3) . .
C6 C2 Fe1 69.47(17) . .
C3 C2 Fe1 69.62(17) . .
C1 C2 Fe1 127.7(2) . .
C4 C3 C2 108.2(3) . .
C4 C3 Fe1 69.44(17) . .
C2 C3 Fe1 69.48(16) . .
C5 C4 C3 108.5(3) . .
C5 C4 Fe1 69.84(17) . .
C3 C4 Fe1 70.09(17) . .
C4 C5 C6 107.8(3) . .
C4 C5 Fe1 69.71(17) . .
C6 C5 Fe1 69.74(17) . .
C5 C6 C2 108.6(3) . .
C5 C6 Fe1 69.65(18) . .
C2 C6 Fe1 69.75(17) . .
C11 C7 C8 107.4(4) . .
C11 C7 Fe1 70.3(2) . .
C8 C7 Fe1 69.7(2) . .
C9 C8 C7 107.9(4) . .
C9 C8 Fe1 70.1(2) . .
C7 C8 Fe1 69.5(2) . .
C8 C9 C10 108.1(4) . .
C8 C9 Fe1 69.9(2) . .
C10 C9 Fe1 70.0(2) . .
C11 C10 C9 108.5(4) . .
C11 C10 Fe1 70.4(2) . .
C9 C10 Fe1 69.7(2) . .
C10 C11 C7 108.0(4) . .
C10 C11 Fe1 69.9(2) . .
C7 C11 Fe1 69.2(2) . .
C13 C12 P2 110.7(2) . .
C17 C13 C14 106.4(3) . .
C17 C13 C12 125.7(3) . .
C14 C13 C12 127.7(3) . .
C17 C13 Fe2 69.09(19) . .
C14 C13 Fe2 68.90(19) . .
C12 C13 Fe2 130.6(2) . .
C15 C14 C13 108.1(3) . .
C15 C14 Fe2 70.2(2) . .
C13 C14 Fe2 70.14(19) . .
C16 C15 C14 108.6(3) . .
C16 C15 Fe2 69.6(2) . .
C14 C15 Fe2 69.3(2) . .
C15 C16 C17 107.6(3) . .
C15 C16 Fe2 70.2(2) . .
C17 C16 Fe2 69.6(2) . .
C16 C17 C13 109.2(3) . .
C16 C17 Fe2 69.8(2) . .
C13 C17 Fe2 70.28(18) . .
C19 C18 C22 108.8(4) . .
C19 C18 Fe2 69.6(2) . .
C22 C18 Fe2 70.4(2) . .
C18 C19 C20 107.1(4) . .
C18 C19 Fe2 70.1(2) . .
C20 C19 Fe2 69.8(2) . .
C21 C20 C19 107.6(4) . .
C21 C20 Fe2 70.2(2) . .
C19 C20 Fe2 69.3(2) . .
C20 C21 C22 109.3(4) . .
C20 C21 Fe2 69.8(2) . .
C22 C21 Fe2 70.5(2) . .
C21 C22 C18 107.1(4) . .
C21 C22 Fe2 69.6(2) . .
C18 C22 Fe2 69.2(2) . .

loop_
_geom_bond_atom_site_label_1
_geom_bond_atom_site_label_2
_geom_bond_distance
_geom_bond_site_symmetry_2
Ru1 P1 2.3127(8) .
Ru1 P1 2.3127(8) 3_665
Ru1 P2 2.3129(8) .
Ru1 P2 2.3129(8) 3_665
Ru1 Cl1 2.4397(7) 3_665
Ru1 Cl1 2.4397(7) .
Fe1 C7 2.035(3) .
Fe1 C8 2.037(3) .
Fe1 C9 2.039(3) .
Fe1 C10 2.043(4) .
Fe1 C4 2.043(3) .
Fe1 C5 2.045(3) .
Fe1 C6 2.046(3) .
Fe1 C2 2.050(3) .
Fe1 C11 2.050(3) .
Fe1 C3 2.052(3) .
Fe2 C19 2.030(3) .
Fe2 C14 2.035(4) .
Fe2 C17 2.036(3) .
Fe2 C18 2.036(4) .
Fe2 C20 2.037(4) .
Fe2 C16 2.038(4) .
Fe2 C21 2.042(4) .
Fe2 C15 2.047(4) .
Fe2 C13 2.051(3) .
Fe2 C22 2.053(4) .
P1 C1 1.834(3) .
P2 C12 1.843(3) .
C1 C2 1.493(4) .
C2 C6 1.427(4) .
C2 C3 1.433(4) .
C3 C4 1.417(4) .
C4 C5 1.413(5) .
C5 C6 1.420(5) .
C7 C11 1.413(6) .
C7 C8 1.420(5) .
C8 C9 1.395(6) .
C9 C10 1.408(6) .
C10 C11 1.390(5) .
C12 C13 1.492(4) .
C13 C17 1.419(5) .
C13 C14 1.430(4) .
C14 C15 1.416(5) .
C15 C16 1.403(6) .
C16 C17 1.412(5) .
C18 C19 1.401(6) .
C18 C22 1.411(5) .
C19 C20 1.422(5) .
C20 C21 1.394(5) .
C21 C22 1.396(5) .
